data_4305446
loop_
_publ_author_name
'Bhaskar Reddy Aluri'
'Markus K. Kindermann'
'Peter G. Jones'
'Ina Dix'
'Joachim Heinicke'

_publ_contact_author
;
        Peter G. Jones
        Institut f\"ur Anorganische und Analytische Chemie
        Technische Universit\"at Braunschweig
        Postfach 3329
        38023 Braunschweig
        Germany
;
_publ_contact_author_email p.jones@tu-bs.de
_publ_contact_author_fax '049 531 391-5387'
_publ_contact_author_phone '049 531 391-5382'
_publ_section_title
;
Bulky N-Substituted 1,3-Benzazaphospholes: Access via Pd-Catalyzed C-N and
C-P Cross Coupling, Lithiation, and Conversion to Novel
P=C-PtBu2 Hybrid Ligands
;
_journal_name_full 'Inorganic Chemistry'
_journal_page_first 6900
_journal_page_last 6912
_journal_paper_doi 10.1021/ic800430f
_journal_volume 47
_journal_year 2008
_chemical_formula_sum 'C20 H33 N P2'
_chemical_formula_weight 349.41
_chemical_name_systematic
;
 ?
;
_space_group_IT_number 14
_symmetry_cell_setting monoclinic
_symmetry_space_group_name_Hall '-P 2ybc'
_symmetry_space_group_name_H-M 'P 1 21/c 1'
_atom_sites_solution_hydrogens geom
_atom_sites_solution_primary direct
_atom_sites_solution_secondary difmap
_audit_creation_method SHELXL-97
_cell_angle_alpha 90.00
_cell_angle_beta 102.702(2)
_cell_angle_gamma 90.00
_cell_formula_units_Z 4
_cell_length_a 8.5309(3)
_cell_length_b 14.3944(3)
_cell_length_c 17.0277(4)
_cell_measurement_reflns_used 20346
_cell_measurement_temperature 100(2)
_cell_measurement_theta_max 71.0778
_cell_measurement_theta_min 2.6581
_cell_volume 2039.78(10)
_computing_cell_refinement
;
CrysAlis RED, Oxford Diffraction Ltd.,
Version 1.171.32.15 (release 10-01-2008 CrysAlis171 .NET)
(compiled Jan 10 2008,16:37:18)
;
_computing_data_collection
;
CrysAlis RED, Oxford Diffraction Ltd.,
Version 1.171.32.15 (release 10-01-2008 CrysAlis171 .NET)
(compiled Jan 10 2008,16:37:18)
;
_computing_data_reduction
;
CrysAlis RED, Oxford Diffraction Ltd.,
Version 1.171.32.15 (release 10-01-2008 CrysAlis171 .NET)
(compiled Jan 10 2008,16:37:18)
;
_computing_molecular_graphics 'Siemens XP'
_computing_publication_material SHELXL-97
_computing_structure_refinement 'SHELXL-97 (Sheldrick, 1997)'
_computing_structure_solution 'SHELXS-97 (Sheldrick, 1990)'
_diffrn_ambient_temperature 100(2)
_diffrn_detector_area_resol_mean 8.3648
_diffrn_measured_fraction_theta_full 0.990
_diffrn_measured_fraction_theta_max 0.972
_diffrn_measurement_device_type 'Oxford Diffraction Nova O'
_diffrn_measurement_method \w-scan
_diffrn_radiation_monochromator graphite
_diffrn_radiation_source 'fine-focus sealed tube'
_diffrn_radiation_type CuK\a
_diffrn_radiation_wavelength 1.54184
_diffrn_reflns_av_R_equivalents 0.0205
_diffrn_reflns_av_sigmaI/netI 0.0100
_diffrn_reflns_limit_h_max 9
_diffrn_reflns_limit_h_min -10
_diffrn_reflns_limit_k_max 17
_diffrn_reflns_limit_k_min -17
_diffrn_reflns_limit_l_max 20
_diffrn_reflns_limit_l_min -20
_diffrn_reflns_number 28965
_diffrn_reflns_theta_full 67.50
_diffrn_reflns_theta_max 71.17
_diffrn_reflns_theta_min 4.06
_exptl_absorpt_coefficient_mu 1.912
_exptl_absorpt_correction_T_max 1.00000
_exptl_absorpt_correction_T_min 0.86622
_exptl_absorpt_correction_type multi-scan
_exptl_absorpt_process_details
;
CrysAlis RED, Oxford Diffraction Ltd.,
Version 1.171.32.15 (release 10-01-2008 CrysAlis171 .NET)
(compiled Jan 10 2008,16:37:18)
;
_exptl_crystal_colour colourless
_exptl_crystal_density_diffrn 1.138
_exptl_crystal_density_meas ?
_exptl_crystal_density_method .
_exptl_crystal_description tablet
_exptl_crystal_F_000 760
_exptl_crystal_size_max 0.17
_exptl_crystal_size_mid 0.10
_exptl_crystal_size_min 0.06
_refine_diff_density_max 0.298
_refine_diff_density_min -0.212
_refine_diff_density_rms 0.038
_refine_ls_extinction_method none
_refine_ls_goodness_of_fit_ref 1.076
_refine_ls_hydrogen_treatment 'rigid methyls, others riding'
_refine_ls_matrix_type full
_refine_ls_number_parameters 217
_refine_ls_number_reflns 3847
_refine_ls_number_restraints 0
_refine_ls_restrained_S_all 1.076
_refine_ls_R_factor_all 0.0316
_refine_ls_R_factor_gt 0.0292
_refine_ls_shift/su_max 0.001
_refine_ls_shift/su_mean 0.000
_refine_ls_structure_factor_coef Fsqd
_refine_ls_weighting_details 'calc w=1/[\s^2^(Fo^2^)+(0.0396P)^2^+0.8050P] where P=(Fo^2^+2Fc^2^)/3'
_refine_ls_weighting_scheme calc
_refine_ls_wR_factor_gt 0.0778
_refine_ls_wR_factor_ref 0.0794
_reflns_number_gt 3568
_reflns_number_total 3847
_reflns_threshold_expression >2sigma(I)
_cod_data_source_file ic800430f-file002_2.cif
_cod_data_source_block gresub
_cod_original_sg_symbol_H-M 'P 21/c'
_cod_database_code 4305446

loop_
_symmetry_equiv_pos_as_xyz
'x, y, z'
'-x, y+1/2, -z+1/2'
'-x, -y, -z'
'x, -y-1/2, z-1/2'

loop_
_atom_site_label
_atom_site_type_symbol
_atom_site_fract_x
_atom_site_fract_y
_atom_site_fract_z
_atom_site_U_iso_or_equiv
_atom_site_adp_type
_atom_site_occupancy
_atom_site_symmetry_multiplicity
_atom_site_calc_flag
_atom_site_refinement_flags
_atom_site_disorder_assembly
_atom_site_disorder_group
N1 N 0.54193(12) 0.28982(7) 0.19165(6) 0.0207(2) Uani 1 1 d . . .
P1 P 0.29860(3) 0.19703(2) 0.084220(18) 0.01994(9) Uani 1 1 d . . .
C2 C 0.46227(14) 0.28226(8) 0.11131(7) 0.0207(2) Uani 1 1 d . . .
P3 P 0.52533(4) 0.36305(2) 0.04969(2) 0.02615(10) Uani 1 1 d . . .
C3A C 0.66013(15) 0.41032(9) 0.13445(8) 0.0263(3) Uani 1 1 d . . .
C4 C 0.76128(16) 0.48878(10) 0.13949(10) 0.0345(3) Uani 1 1 d . . .
H4 H 0.7739 0.5196 0.0919 0.041 Uiso 1 1 calc R . .
C5 C 0.84140(17) 0.52021(10) 0.21390(11) 0.0404(4) Uani 1 1 d . . .
H5 H 0.9096 0.5729 0.2174 0.049 Uiso 1 1 calc R . .
C6 C 0.82374(17) 0.47562(10) 0.28447(10) 0.0392(4) Uani 1 1 d . . .
H6 H 0.8781 0.4995 0.3352 0.047 Uiso 1 1 calc R . .
C7 C 0.72869(16) 0.39762(10) 0.28163(9) 0.0323(3) Uani 1 1 d . . .
H7 H 0.7181 0.3671 0.3297 0.039 Uiso 1 1 calc R . .
C7A C 0.64777(15) 0.36433(8) 0.20571(8) 0.0242(3) Uani 1 1 d . . .
C8 C 0.52734(14) 0.22316(9) 0.25539(7) 0.0212(3) Uani 1 1 d . . .
H8A H 0.4214 0.1922 0.2397 0.025 Uiso 1 1 calc R . .
H8B H 0.5284 0.2584 0.3054 0.025 Uiso 1 1 calc R . .
C9 C 0.65868(14) 0.14708(9) 0.27439(7) 0.0217(3) Uani 1 1 d . . .
C10 C 0.68227(19) 0.09962(11) 0.19812(8) 0.0353(3) Uani 1 1 d . . .
H10A H 0.7204 0.1451 0.1638 0.053 Uiso 1 1 calc R . .
H10B H 0.5799 0.0733 0.1691 0.053 Uiso 1 1 calc R . .
H10C H 0.7618 0.0498 0.2123 0.053 Uiso 1 1 calc R . .
C11 C 0.59736(19) 0.07550(12) 0.32663(10) 0.0416(4) Uani 1 1 d . . .
H11A H 0.4962 0.0489 0.2964 0.062 Uiso 1 1 calc R . .
H11B H 0.5792 0.1057 0.3755 0.062 Uiso 1 1 calc R . .
H11C H 0.6773 0.0260 0.3415 0.062 Uiso 1 1 calc R . .
C12 C 0.81940(17) 0.18450(11) 0.32110(10) 0.0407(4) Uani 1 1 d . . .
H12A H 0.8636 0.2276 0.2870 0.061 Uiso 1 1 calc R . .
H12B H 0.8943 0.1328 0.3371 0.061 Uiso 1 1 calc R . .
H12C H 0.8037 0.2172 0.3693 0.061 Uiso 1 1 calc R . .
C13 C 0.11569(15) 0.27284(9) 0.08479(8) 0.0239(3) Uani 1 1 d . . .
C14 C -0.03548(16) 0.21357(10) 0.05540(9) 0.0310(3) Uani 1 1 d . . .
H14A H -0.0505 0.2025 -0.0026 0.046 Uiso 1 1 calc R . .
H14B H -0.1293 0.2464 0.0660 0.046 Uiso 1 1 calc R . .
H14C H -0.0231 0.1540 0.0840 0.046 Uiso 1 1 calc R . .
C15 C 0.09951(16) 0.36459(9) 0.03805(8) 0.0280(3) Uani 1 1 d . . .
H15A H 0.1971 0.4017 0.0561 0.042 Uiso 1 1 calc R . .
H15B H 0.0066 0.3991 0.0478 0.042 Uiso 1 1 calc R . .
H15C H 0.0845 0.3516 -0.0196 0.042 Uiso 1 1 calc R . .
C16 C 0.12758(17) 0.29586(10) 0.17442(8) 0.0314(3) Uani 1 1 d . . .
H16A H 0.2244 0.3328 0.1948 0.047 Uiso 1 1 calc R . .
H16B H 0.1332 0.2380 0.2053 0.047 Uiso 1 1 calc R . .
H16C H 0.0326 0.3313 0.1801 0.047 Uiso 1 1 calc R . .
C17 C 0.30112(15) 0.15816(9) -0.02223(8) 0.0261(3) Uani 1 1 d . . .
C18 C 0.47430(16) 0.13055(10) -0.02424(8) 0.0290(3) Uani 1 1 d . . .
H18A H 0.5178 0.0901 0.0217 0.044 Uiso 1 1 calc R . .
H18B H 0.5407 0.1865 -0.0212 0.044 Uiso 1 1 calc R . .
H18C H 0.4747 0.0974 -0.0745 0.044 Uiso 1 1 calc R . .
C19 C 0.19950(17) 0.06833(11) -0.03473(9) 0.0357(3) Uani 1 1 d . . .
H19A H 0.2425 0.0242 0.0084 0.054 Uiso 1 1 calc R . .
H19B H 0.2037 0.0407 -0.0868 0.054 Uiso 1 1 calc R . .
H19C H 0.0878 0.0832 -0.0338 0.054 Uiso 1 1 calc R . .
C20 C 0.23781(18) 0.22540(11) -0.09162(8) 0.0349(3) Uani 1 1 d . . .
H20A H 0.2983 0.2837 -0.0823 0.052 Uiso 1 1 calc R . .
H20B H 0.1237 0.2378 -0.0946 0.052 Uiso 1 1 calc R . .
H20C H 0.2509 0.1977 -0.1423 0.052 Uiso 1 1 calc R . .

loop_
_atom_site_aniso_label
_atom_site_aniso_U_11
_atom_site_aniso_U_22
_atom_site_aniso_U_33
_atom_site_aniso_U_23
_atom_site_aniso_U_13
_atom_site_aniso_U_12
N1 0.0195(5) 0.0208(5) 0.0208(5) -0.0007(4) 0.0027(4) -0.0008(4)
P1 0.01891(16) 0.02229(17) 0.01769(16) -0.00030(11) 0.00202(12) 0.00004(11)
C2 0.0199(6) 0.0217(6) 0.0204(6) 0.0004(5) 0.0043(5) 0.0019(5)
P3 0.02784(18) 0.02572(18) 0.02593(18) 0.00512(13) 0.00813(14) -0.00059(13)
C3A 0.0212(6) 0.0218(6) 0.0371(7) 0.0003(5) 0.0091(5) 0.0016(5)
C4 0.0268(7) 0.0247(7) 0.0547(9) 0.0037(6) 0.0148(6) -0.0004(5)
C5 0.0256(7) 0.0258(7) 0.0692(11) -0.0072(7) 0.0088(7) -0.0063(6)
C6 0.0298(7) 0.0313(7) 0.0513(9) -0.0120(7) -0.0022(7) -0.0041(6)
C7 0.0290(7) 0.0292(7) 0.0354(7) -0.0057(6) 0.0000(6) -0.0012(6)
C7A 0.0192(6) 0.0209(6) 0.0318(7) -0.0029(5) 0.0042(5) -0.0002(5)
C8 0.0195(6) 0.0264(6) 0.0177(6) 0.0003(5) 0.0038(5) -0.0005(5)
C9 0.0203(6) 0.0250(6) 0.0191(6) 0.0012(5) 0.0027(5) 0.0011(5)
C10 0.0406(8) 0.0374(8) 0.0264(7) -0.0021(6) 0.0045(6) 0.0137(6)
C11 0.0395(8) 0.0442(9) 0.0439(9) 0.0195(7) 0.0151(7) 0.0086(7)
C12 0.0263(7) 0.0380(8) 0.0504(9) -0.0080(7) -0.0076(7) 0.0046(6)
C13 0.0202(6) 0.0285(6) 0.0231(6) 0.0014(5) 0.0048(5) 0.0029(5)
C14 0.0208(6) 0.0360(7) 0.0353(7) 0.0044(6) 0.0046(6) 0.0008(5)
C15 0.0261(6) 0.0282(7) 0.0295(7) 0.0022(5) 0.0057(5) 0.0053(5)
C16 0.0290(7) 0.0415(8) 0.0252(7) -0.0007(6) 0.0091(6) 0.0077(6)
C17 0.0247(6) 0.0317(7) 0.0209(6) -0.0045(5) 0.0030(5) 0.0024(5)
C18 0.0269(7) 0.0332(7) 0.0268(7) -0.0056(5) 0.0054(5) 0.0043(5)
C19 0.0304(7) 0.0411(8) 0.0347(8) -0.0152(6) 0.0053(6) -0.0042(6)
C20 0.0326(7) 0.0506(9) 0.0197(6) 0.0004(6) 0.0020(6) 0.0100(6)

loop_
_atom_type_symbol
_atom_type_description
_atom_type_scat_dispersion_real
_atom_type_scat_dispersion_imag
_atom_type_scat_source
C C 0.0181 0.0091 'International Tables Vol C Tables 4.2.6.8 and 6.1.1.4'
H H 0.0000 0.0000 'International Tables Vol C Tables 4.2.6.8 and 6.1.1.4'
N N 0.0311 0.0180 'International Tables Vol C Tables 4.2.6.8 and 6.1.1.4'
P P 0.2955 0.4335 'International Tables Vol C Tables 4.2.6.8 and 6.1.1.4'

loop_
_geom_angle_atom_site_label_1
_geom_angle_atom_site_label_2
_geom_angle_atom_site_label_3
_geom_angle
_geom_angle_site_symmetry_1
_geom_angle_site_symmetry_3
_geom_angle_publ_flag
C7A N1 C2 112.86(10) . . ?
C7A N1 C8 122.19(10) . . ?
C2 N1 C8 124.81(10) . . ?
C2 P1 C17 105.55(6) . . ?
C2 P1 C13 101.19(6) . . ?
C17 P1 C13 110.74(6) . . ?
N1 C2 P3 113.21(9) . . ?
N1 C2 P1 118.58(9) . . ?
P3 C2 P1 128.06(7) . . ?
C2 P3 C3A 89.81(6) . . ?
C7A C3A C4 119.00(13) . . ?
C7A C3A P3 111.33(9) . . ?
C4 C3A P3 129.42(11) . . ?
C5 C4 C3A 119.44(14) . . ?
C4 C5 C6 120.93(13) . . ?
C7 C6 C5 121.10(14) . . ?
C6 C7 C7A 118.34(14) . . ?
N1 C7A C3A 112.59(11) . . ?
N1 C7A C7 126.15(12) . . ?
C3A C7A C7 121.12(12) . . ?
N1 C8 C9 116.08(10) . . ?
C10 C9 C12 109.38(12) . . ?
C10 C9 C11 108.74(12) . . ?
C12 C9 C11 108.58(12) . . ?
C10 C9 C8 111.40(10) . . ?
C12 C9 C8 112.67(11) . . ?
C11 C9 C8 105.91(10) . . ?
C15 C13 C14 109.65(10) . . ?
C15 C13 C16 107.90(11) . . ?
C14 C13 C16 108.02(11) . . ?
C15 C13 P1 118.11(9) . . ?
C14 C13 P1 108.07(9) . . ?
C16 C13 P1 104.60(8) . . ?
C20 C17 C18 108.90(11) . . ?
C20 C17 C19 109.31(11) . . ?
C18 C17 C19 107.06(11) . . ?
C20 C17 P1 118.27(9) . . ?
C18 C17 P1 108.04(9) . . ?
C19 C17 P1 104.71(9) . . ?

loop_
_geom_bond_atom_site_label_1
_geom_bond_atom_site_label_2
_geom_bond_distance
_geom_bond_site_symmetry_2
_geom_bond_publ_flag
N1 C7A 1.3884(16) . ?
N1 C2 1.3915(16) . ?
N1 C8 1.4743(15) . ?
P1 C2 1.8397(12) . ?
P1 C17 1.9017(13) . ?
P1 C13 1.9059(13) . ?
C2 P3 1.7295(13) . ?
P3 C3A 1.7717(14) . ?
C3A C7A 1.4064(19) . ?
C3A C4 1.4124(18) . ?
C4 C5 1.377(2) . ?
C5 C6 1.399(2) . ?
C6 C7 1.379(2) . ?
C7 C7A 1.4088(19) . ?
C8 C9 1.5492(16) . ?
C9 C10 1.5194(18) . ?
C9 C12 1.5242(18) . ?
C9 C11 1.5268(19) . ?
C13 C15 1.5324(18) . ?
C13 C14 1.5355(18) . ?
C13 C16 1.5432(18) . ?
C17 C20 1.5309(19) . ?
C17 C18 1.5375(18) . ?
C17 C19 1.5453(19) . ?

loop_
_geom_torsion_atom_site_label_1
_geom_torsion_atom_site_label_2
_geom_torsion_atom_site_label_3
_geom_torsion_atom_site_label_4
_geom_torsion
_geom_torsion_site_symmetry_1
_geom_torsion_site_symmetry_2
_geom_torsion_site_symmetry_3
_geom_torsion_site_symmetry_4
_geom_torsion_publ_flag
C7A N1 C2 P3 3.75(13) . . . . ?
C8 N1 C2 P3 -171.96(9) . . . . ?
C7A N1 C2 P1 -172.09(8) . . . . ?
C8 N1 C2 P1 12.20(16) . . . . ?
C17 P1 C2 N1 -149.16(9) . . . . ?
C13 P1 C2 N1 95.38(10) . . . . ?
C17 P1 C2 P3 35.69(10) . . . . ?
C13 P1 C2 P3 -79.76(9) . . . . ?
N1 C2 P3 C3A -1.16(9) . . . . ?
P1 C2 P3 C3A 174.20(9) . . . . ?
C2 P3 C3A C7A -1.64(10) . . . . ?
C2 P3 C3A C4 -175.68(13) . . . . ?
C7A C3A C4 C5 -2.03(19) . . . . ?
P3 C3A C4 C5 171.62(11) . . . . ?
C3A C4 C5 C6 -0.1(2) . . . . ?
C4 C5 C6 C7 1.5(2) . . . . ?
C5 C6 C7 C7A -0.8(2) . . . . ?
C2 N1 C7A C3A -5.01(15) . . . . ?
C8 N1 C7A C3A 170.82(10) . . . . ?
C2 N1 C7A C7 170.74(12) . . . . ?
C8 N1 C7A C7 -13.43(19) . . . . ?
C4 C3A C7A N1 178.81(11) . . . . ?
P3 C3A C7A N1 4.07(13) . . . . ?
C4 C3A C7A C7 2.82(19) . . . . ?
P3 C3A C7A C7 -171.92(10) . . . . ?
C6 C7 C7A N1 -176.83(13) . . . . ?
C6 C7 C7A C3A -1.4(2) . . . . ?
C7A N1 C8 C9 -79.60(14) . . . . ?
C2 N1 C8 C9 95.72(13) . . . . ?
N1 C8 C9 C10 -49.28(14) . . . . ?
N1 C8 C9 C12 74.09(14) . . . . ?
N1 C8 C9 C11 -167.35(11) . . . . ?
C2 P1 C13 C15 49.74(11) . . . . ?
C17 P1 C13 C15 -61.80(11) . . . . ?
C2 P1 C13 C14 174.86(9) . . . . ?
C17 P1 C13 C14 63.32(10) . . . . ?
C2 P1 C13 C16 -70.22(10) . . . . ?
C17 P1 C13 C16 178.24(9) . . . . ?
C2 P1 C17 C20 -73.88(11) . . . . ?
C13 P1 C17 C20 34.83(12) . . . . ?
C2 P1 C17 C18 50.31(10) . . . . ?
C13 P1 C17 C18 159.02(9) . . . . ?
C2 P1 C17 C19 164.16(9) . . . . ?
C13 P1 C17 C19 -87.13(10) . . . . ?

loop_
_cod_related_entry_id
_cod_related_entry_database
_cod_related_entry_code
1 ChemSpider 30660806
